data_7043651
loop_
_publ_author_name
'Xie, Zhu-Lin'
'Durgaprasad, Gummadi'
'Ali, Azim K.'
'Rose, Michael J.'

_publ_section_title
;
 Substitution reactions of iron(ii) carbamoyl-thioether complexes related
 to mono-iron hydrogenase
;
_journal_name_full 'Dalton Trans.'
_journal_paper_doi 10.1039/C7DT01696D
_journal_year 2017
_chemical_formula_moiety 'C17 H14 B F4 Fe N3 O3 S'
_chemical_formula_sum 'C17 H14 B F4 Fe N3 O3 S'
_chemical_formula_weight 483.03
_chemical_name_systematic
;
 ?
;
_space_group_crystal_system orthorhombic
_space_group_IT_number 19
_space_group_name_Hall 'P 2ac 2ab'
_space_group_name_H-M_alt 'P 21 21 21'
_symmetry_space_group_name_Hall 'P 2ac 2ab'
_symmetry_space_group_name_H-M 'P 21 21 21'
_atom_sites_solution_hydrogens geom
_audit_creation_method SHELXL-2013
_audit_update_record
;
2017-06-08 deposited with the CCDC.
2017-06-22 downloaded from the CCDC.
;
_cell_angle_alpha 90
_cell_angle_beta 90
_cell_angle_gamma 90
_cell_formula_units_Z 4
_cell_length_a 7.8618(7)
_cell_length_b 13.0402(11)
_cell_length_c 19.3301(15)
_cell_measurement_reflns_used 8046
_cell_measurement_temperature 173(2)
_cell_measurement_theta_max 31.1143
_cell_measurement_theta_min 1.5632
_cell_volume 1981.7(3)
_computing_cell_refinement 'CrystalClear (Rigaku Inc., 2008)'
_computing_data_collection 'CrystalClear (Rigaku Inc., 2008)'
_computing_data_reduction 'CrystalClear (Rigaku Inc., 2008)'
_computing_molecular_graphics 'XL SHELXTL/PC, Siemens Analytical'
_computing_publication_material 'BRUKER SHELXTL'
_computing_structure_refinement 'XL SHELXTL/PC, Siemens Analytical'
_computing_structure_solution
;

SIR97 - Altomare A., Burla M.C., Camalli M., Cascarano G.L., Giacovazzo C., 
Guagliardi A., Moliterni A.G.G., Polidori G.,Spagna R.
;
_diffrn_ambient_temperature 173(2)
_diffrn_measured_fraction_theta_full 0.975
_diffrn_measured_fraction_theta_max 0.998
_diffrn_measurement_device_type 'Rigaku AFC-12 with Saturn 724+ CCD'
_diffrn_measurement_method \w-scans
_diffrn_radiation_type MoK\a
_diffrn_radiation_wavelength 0.71073
_diffrn_reflns_av_R_equivalents 0.0351
_diffrn_reflns_av_unetI/netI 0.0219
_diffrn_reflns_Laue_measured_fraction_full 0.975
_diffrn_reflns_Laue_measured_fraction_max 0.998
_diffrn_reflns_limit_h_max 9
_diffrn_reflns_limit_h_min -9
_diffrn_reflns_limit_k_max 15
_diffrn_reflns_limit_k_min -15
_diffrn_reflns_limit_l_max 22
_diffrn_reflns_limit_l_min -23
_diffrn_reflns_number 25929
_diffrn_reflns_point_group_measured_fraction_full 0.974
_diffrn_reflns_point_group_measured_fraction_max 0.999
_diffrn_reflns_theta_full 25.242
_diffrn_reflns_theta_max 25.009
_diffrn_reflns_theta_min 3.026
_diffrn_source 'fine-focus sealed tube'
_exptl_absorpt_coefficient_mu 0.928
_exptl_absorpt_correction_T_max 0.9551
_exptl_absorpt_correction_T_min 0.9049
_exptl_absorpt_correction_type multi-scan
_exptl_absorpt_process_details
;
Abscor. T. Higashi (2001). The Rigaku Corporation, Tokyo, Japan.
;
_exptl_crystal_colour YELLOW
_exptl_crystal_density_diffrn 1.619
_exptl_crystal_density_method 'not measured'
_exptl_crystal_description HEXAGONAL
_exptl_crystal_F_000 976
_exptl_crystal_size_max 0.110
_exptl_crystal_size_mid 0.100
_exptl_crystal_size_min 0.050
_refine_diff_density_max 0.339
_refine_diff_density_min -0.163
_refine_diff_density_rms 0.047
_refine_ls_abs_structure_details
;
 Flack x determined using 1442 quotients [(I+)-(I-)]/[(I+)+(I-)]
 (Parsons and Flack (2004), Acta Cryst. A60, s61).
;
_refine_ls_abs_structure_Flack 0.014(5)
_refine_ls_extinction_method none
_refine_ls_goodness_of_fit_ref 1.124
_refine_ls_hydrogen_treatment constr
_refine_ls_matrix_type full
_refine_ls_number_parameters 273
_refine_ls_number_reflns 3499
_refine_ls_number_restraints 180
_refine_ls_restrained_S_all 1.097
_refine_ls_R_factor_all 0.0226
_refine_ls_R_factor_gt 0.0219
_refine_ls_shift/su_max 0.001
_refine_ls_shift/su_mean 0.000
_refine_ls_structure_factor_coef Fsqd
_refine_ls_weighting_details 'w=1/[\s^2^(Fo^2^)+(0.0253P)^2^+0.7572P] where P=(Fo^2^+2Fc^2^)/3'
_refine_ls_weighting_scheme calc
_refine_ls_wR_factor_gt 0.0539
_refine_ls_wR_factor_ref 0.0542
_reflns_Friedel_coverage 0.735
_reflns_Friedel_fraction_full 0.974
_reflns_Friedel_fraction_max 1.000
_reflns_number_gt 3425
_reflns_number_total 3499
_reflns_threshold_expression 'I > 2\s(I)'
_cod_data_source_file c7dt01696d2.cif
_cod_data_source_block 2d
_cod_depositor_comments
;
The following automatic conversions were performed:

'_exptl_absorpt_correction_type' value 'MULTI-SCAN' changed to
'multi-scan' according to
/home/data/users/saulius/crontab/automatic-downloads/rss-feeds/RSC/lib/dictionaries/cif_core.dic
dictionary named 'cif_core.dic' version 2.4.2 from 2011-04-26.

Automatic conversion script
Id: cif_fix_values 4973 2017-02-22 13:04:09Z antanas 
;
_cod_database_code 7043651
_shelx_space_group_comment
;
The symmetry employed for this shelxl refinement is uniquely defined
by the following loop, which should always be used as a source of
symmetry information in preference to the above space-group names.
They are only intended as comments.
;
_shelx_estimated_absorpt_t_min 0.905
_shelx_estimated_absorpt_t_max 0.955
_shelxl_version_number 2013-4

loop_
_space_group_symop_operation_xyz
'x, y, z'
'-x+1/2, -y, z+1/2'
'x+1/2, -y+1/2, -z'
'-x, y+1/2, -z+1/2'

loop_
_atom_site_label
_atom_site_type_symbol
_atom_site_fract_x
_atom_site_fract_y
_atom_site_fract_z
_atom_site_U_iso_or_equiv
_atom_site_adp_type
_atom_site_occupancy
_atom_site_site_symmetry_order
_atom_site_calc_flag
_atom_site_refinement_flags_posn
_atom_site_refinement_flags_adp
C1 C 0.5543(3) 1.0618(2) 0.16314(13) 0.0143(5) Uani 1 1 d . U
C2 C 0.5728(4) 1.1381(2) 0.21341(14) 0.0177(6) Uani 1 1 d . U
H2 H 0.5302 1.1288 0.2590 0.021 Uiso 1 1 calc R U
C3 C 0.6541(4) 1.2266(2) 0.19489(15) 0.0193(6) Uani 1 1 d . U
H3 H 0.6756 1.2780 0.2286 0.023 Uiso 1 1 calc R U
C4 C 0.7056(4) 1.2418(2) 0.12670(15) 0.0179(6) Uani 1 1 d . U
H4 H 0.7598 1.3039 0.1135 0.022 Uiso 1 1 calc R U
C5 C 0.6770(4) 1.1651(2) 0.07806(14) 0.0133(6) Uani 1 1 d . U
C6 C 0.7002(4) 1.1887(2) 0.00288(14) 0.0137(6) Uani 1 1 d . U
C7 C 0.6507(3) 1.2871(2) -0.01856(15) 0.0171(6) Uani 1 1 d . U
H7 H 0.6077 1.3340 0.0147 0.020 Uiso 1 1 calc R U
C8 C 0.6631(4) 1.3174(2) -0.08694(15) 0.0199(6) Uani 1 1 d . U
H8 H 0.6288 1.3845 -0.1002 0.024 Uiso 1 1 calc R U
C9 C 0.7252(4) 1.2502(2) -0.13569(15) 0.0213(6) Uani 1 1 d . U
H9 H 0.7344 1.2710 -0.1826 0.026 Uiso 1 1 calc R U
C10 C 0.7744(4) 1.1520(2) -0.11638(15) 0.0186(6) Uani 1 1 d . U
H10 H 0.8174 1.1059 -0.1502 0.022 Uiso 1 1 calc R U
C11 C 0.7610(3) 1.1206(2) -0.04751(16) 0.0147(5) Uani 1 1 d . U
C12 C 0.8528(4) 0.9270(2) -0.10006(14) 0.0204(6) Uani 1 1 d . U
H12A H 0.7477 0.9333 -0.1270 0.031 Uiso 1 1 calc R U
H12B H 0.8740 0.8545 -0.0896 0.031 Uiso 1 1 calc R U
H12C H 0.9482 0.9546 -0.1269 0.031 Uiso 1 1 calc R U
C13 C 0.4604(4) 0.8972(2) 0.12427(15) 0.0162(6) Uani 1 1 d . U
C14 C 0.4272(4) 0.9760(2) -0.00042(14) 0.0164(6) Uani 1 1 d . U
C15 C 0.5971(4) 0.8114(2) 0.01087(14) 0.0191(6) Uani 1 1 d . U
C16 C 0.8852(4) 0.8621(2) 0.15200(14) 0.0162(6) Uani 1 1 d . U
C17 C 1.0065(4) 0.8247(2) 0.20269(16) 0.0219(7) Uani 1 1 d . U
H17A H 1.1213 0.8270 0.1831 0.033 Uiso 1 1 calc R U
H17B H 0.9782 0.7538 0.2151 0.033 Uiso 1 1 calc R U
H17C H 1.0018 0.8679 0.2441 0.033 Uiso 1 1 calc R U
B1 B 0.3354(5) 0.9543(3) -0.19335(18) 0.0232(7) Uani 1 1 d . U
F1 F 0.2010(2) 1.02652(13) -0.19253(9) 0.0266(4) Uani 1 1 d . U
F2 F 0.4754(3) 0.9965(2) -0.16191(10) 0.0444(5) Uani 1 1 d . U
F3 F 0.2811(3) 0.86738(15) -0.15884(13) 0.0482(6) Uani 1 1 d . U
F4 F 0.3721(3) 0.93189(15) -0.26192(9) 0.0378(5) Uani 1 1 d . U
Fe1 Fe 0.61021(5) 0.93728(3) 0.04847(2) 0.01201(11) Uani 1 1 d . U
N1 N 0.6130(3) 1.07250(16) 0.09804(11) 0.0130(4) Uani 1 1 d . U
N2 N 0.4724(3) 0.97057(17) 0.17602(12) 0.0166(5) Uani 1 1 d . U
H2A H 0.4277 0.9588 0.2170 0.020 Uiso 1 1 calc R U
N3 N 0.7899(3) 0.89157(17) 0.11219(12) 0.0158(5) Uani 1 1 d . U
O1 O 0.3771(3) 0.81967(14) 0.13337(10) 0.0217(5) Uani 1 1 d . U
O2 O 0.3043(3) 0.99827(18) -0.02693(11) 0.0281(5) Uani 1 1 d . U
O3 O 0.5822(3) 0.73174(15) -0.01215(11) 0.0302(5) Uani 1 1 d . U
S1 S 0.83167(8) 0.99787(5) -0.02029(3) 0.01376(15) Uani 1 1 d . U

loop_
_atom_site_aniso_label
_atom_site_aniso_U_11
_atom_site_aniso_U_22
_atom_site_aniso_U_33
_atom_site_aniso_U_23
_atom_site_aniso_U_13
_atom_site_aniso_U_12
C1 0.0134(13) 0.0140(13) 0.0155(13) 0.0016(11) 0.0001(10) 0.0013(12)
C2 0.0205(16) 0.0197(14) 0.0130(13) -0.0028(11) 0.0002(12) 0.0029(12)
C3 0.0198(16) 0.0173(14) 0.0208(14) -0.0075(12) -0.0045(12) 0.0005(12)
C4 0.0178(15) 0.0132(14) 0.0227(15) -0.0020(12) -0.0002(12) -0.0012(12)
C5 0.0099(12) 0.0108(13) 0.0192(13) -0.0008(11) -0.0004(11) 0.0007(11)
C6 0.0106(13) 0.0124(13) 0.0181(14) 0.0020(11) 0.0006(11) -0.0032(11)
C7 0.0138(15) 0.0124(13) 0.0250(15) 0.0000(11) 0.0012(12) -0.0022(11)
C8 0.0185(15) 0.0144(14) 0.0268(16) 0.0067(12) -0.0008(13) -0.0019(12)
C9 0.0230(16) 0.0209(15) 0.0201(15) 0.0045(12) -0.0012(12) -0.0063(13)
C10 0.0204(15) 0.0172(14) 0.0183(14) -0.0008(12) 0.0022(12) -0.0053(12)
C11 0.0120(12) 0.0130(12) 0.0189(13) -0.0007(12) -0.0009(12) -0.0039(10)
C12 0.0277(17) 0.0157(14) 0.0178(13) -0.0041(12) 0.0048(12) 0.0053(13)
C13 0.0158(14) 0.0141(14) 0.0186(14) -0.0004(11) 0.0013(12) 0.0021(12)
C14 0.0213(16) 0.0145(13) 0.0134(13) -0.0048(10) 0.0039(12) -0.0028(12)
C15 0.0200(14) 0.0188(14) 0.0185(14) 0.0020(12) 0.0035(13) -0.0018(13)
C16 0.0174(14) 0.0132(12) 0.0181(14) -0.0020(11) 0.0045(14) -0.0019(12)
C17 0.0179(15) 0.0249(16) 0.0228(15) 0.0043(13) -0.0033(13) -0.0002(13)
B1 0.0251(18) 0.0183(16) 0.0263(17) 0.0003(14) -0.0031(14) 0.0014(14)
F1 0.0343(10) 0.0217(9) 0.0237(9) -0.0033(7) -0.0066(8) 0.0079(8)
F2 0.0285(11) 0.0698(15) 0.0351(11) -0.0033(11) -0.0092(9) -0.0115(12)
F3 0.0609(15) 0.0184(10) 0.0652(15) 0.0112(10) 0.0151(13) 0.0059(10)
F4 0.0461(12) 0.0361(10) 0.0311(10) -0.0130(9) -0.0001(9) 0.0052(11)
Fe1 0.01340(19) 0.00870(17) 0.01391(18) -0.00138(15) 0.00089(16) -0.00031(15)
N1 0.0123(11) 0.0114(10) 0.0152(11) -0.0018(9) -0.0005(9) 0.0000(10)
N2 0.0223(13) 0.0144(12) 0.0130(11) 0.0013(9) 0.0039(10) -0.0025(10)
N3 0.0171(13) 0.0128(11) 0.0175(12) -0.0002(10) 0.0011(11) 0.0016(10)
O1 0.0241(11) 0.0151(10) 0.0260(11) -0.0013(8) 0.0066(10) -0.0059(10)
O2 0.0232(12) 0.0333(12) 0.0277(11) -0.0049(10) -0.0089(9) 0.0078(11)
O3 0.0390(14) 0.0150(10) 0.0366(13) -0.0097(9) 0.0084(11) -0.0057(10)
S1 0.0146(3) 0.0116(3) 0.0151(3) -0.0013(3) 0.0022(2) 0.0005(3)

loop_
_atom_type_symbol
_atom_type_description
_atom_type_scat_dispersion_real
_atom_type_scat_dispersion_imag
_atom_type_scat_source
C C 0.0033 0.0016 'International Tables Vol C Tables 4.2.6.8 and 6.1.1.4'
H H 0.0000 0.0000 'International Tables Vol C Tables 4.2.6.8 and 6.1.1.4'
B B 0.0013 0.0007 'International Tables Vol C Tables 4.2.6.8 and 6.1.1.4'
F F 0.0171 0.0103 'International Tables Vol C Tables 4.2.6.8 and 6.1.1.4'
Fe Fe 0.3463 0.8444 'International Tables Vol C Tables 4.2.6.8 and 6.1.1.4'
N N 0.0061 0.0033 'International Tables Vol C Tables 4.2.6.8 and 6.1.1.4'
O O 0.0106 0.0060 'International Tables Vol C Tables 4.2.6.8 and 6.1.1.4'
S S 0.1246 0.1234 'International Tables Vol C Tables 4.2.6.8 and 6.1.1.4'

loop_
_geom_angle_atom_site_label_1
_geom_angle_atom_site_label_2
_geom_angle_atom_site_label_3
_geom_angle
N1 C1 N2 114.8(2)
N1 C1 C2 122.7(3)
N2 C1 C2 122.6(2)
C3 C2 C1 117.9(3)
C3 C2 H2 121.1
C1 C2 H2 121.1
C2 C3 C4 120.2(3)
C2 C3 H3 119.9
C4 C3 H3 119.9
C5 C4 C3 119.4(3)
C5 C4 H4 120.3
C3 C4 H4 120.3
N1 C5 C4 120.3(3)
N1 C5 C6 120.1(2)
C4 C5 C6 119.3(2)
C11 C6 C7 117.9(3)
C11 C6 C5 125.9(3)
C7 C6 C5 116.2(3)
C8 C7 C6 121.6(3)
C8 C7 H7 119.2
C6 C7 H7 119.2
C9 C8 C7 119.8(3)
C9 C8 H8 120.1
C7 C8 H8 120.1
C8 C9 C10 120.1(3)
C8 C9 H9 119.9
C10 C9 H9 119.9
C9 C10 C11 120.3(3)
C9 C10 H10 119.8
C11 C10 H10 119.8
C10 C11 C6 120.2(3)
C10 C11 S1 121.6(2)
C6 C11 S1 118.2(2)
S1 C12 H12A 109.5
S1 C12 H12B 109.5
H12A C12 H12B 109.5
S1 C12 H12C 109.5
H12A C12 H12C 109.5
H12B C12 H12C 109.5
O1 C13 N2 120.3(3)
O1 C13 Fe1 130.9(2)
N2 C13 Fe1 108.43(19)
O2 C14 Fe1 174.7(2)
O3 C15 Fe1 177.3(3)
N3 C16 C17 180.0(4)
C16 C17 H17A 109.5
C16 C17 H17B 109.5
H17A C17 H17B 109.5
C16 C17 H17C 109.5
H17A C17 H17C 109.5
H17B C17 H17C 109.5
F2 B1 F3 111.2(3)
F2 B1 F4 109.9(3)
F3 B1 F4 110.6(3)
F2 B1 F1 109.1(3)
F3 B1 F1 108.0(3)
F4 B1 F1 107.8(3)
C14 Fe1 C15 89.88(13)
C14 Fe1 C13 89.24(12)
C15 Fe1 C13 91.41(12)
C14 Fe1 N3 172.44(11)
C15 Fe1 N3 91.01(12)
C13 Fe1 N3 83.23(11)
C14 Fe1 N1 90.76(11)
C15 Fe1 N1 174.66(11)
C13 Fe1 N1 83.30(10)
N3 Fe1 N1 87.67(9)
C14 Fe1 S1 101.75(9)
C15 Fe1 S1 97.00(10)
C13 Fe1 S1 166.12(9)
N3 Fe1 S1 85.59(7)
N1 Fe1 S1 88.05(7)
C1 N1 C5 118.8(2)
C1 N1 Fe1 110.56(17)
C5 N1 Fe1 130.31(18)
C1 N2 C13 119.8(2)
C1 N2 H2A 120.1
C13 N2 H2A 120.1
C16 N3 Fe1 175.1(2)
C11 S1 C12 103.74(14)
C11 S1 Fe1 103.97(9)
C12 S1 Fe1 112.49(10)

loop_
_geom_bond_atom_site_label_1
_geom_bond_atom_site_label_2
_geom_bond_distance
C1 N1 1.348(3)
C1 N2 1.376(4)
C1 C2 1.398(4)
C2 C3 1.367(4)
C2 H2 0.9500
C3 C4 1.393(4)
C3 H3 0.9500
C4 C5 1.390(4)
C4 H4 0.9500
C5 N1 1.364(3)
C5 C6 1.496(4)
C6 C11 1.402(4)
C6 C7 1.403(4)
C7 C8 1.383(4)
C7 H7 0.9500
C8 C9 1.377(4)
C8 H8 0.9500
C9 C10 1.389(4)
C9 H9 0.9500
C10 C11 1.397(4)
C10 H10 0.9500
C11 S1 1.774(3)
C12 S1 1.806(3)
C12 H12A 0.9800
C12 H12B 0.9800
C12 H12C 0.9800
C13 O1 1.218(3)
C13 N2 1.387(4)
C13 Fe1 1.951(3)
C14 O2 1.131(4)
C14 Fe1 1.794(3)
C15 O3 1.136(3)
C15 Fe1 1.799(3)
C16 N3 1.140(4)
C16 C17 1.452(4)
C17 H17A 0.9800
C17 H17B 0.9800
C17 H17C 0.9800
B1 F2 1.372(4)
B1 F3 1.383(4)
B1 F4 1.388(4)
B1 F1 1.416(4)
Fe1 N3 1.967(2)
Fe1 N1 2.007(2)
Fe1 S1 2.3285(8)
N2 H2A 0.8800
